data_1570820
loop_
_publ_author_name
'Rieser, Theresa E.'
'Sch&#xe4;dle, Dorothea'
'Maichle-M&#xf6;ssmer, C&#xe4;cilia'
'Anwander, Reiner'

_publ_section_title
;
 Terminal dysprosium and holmium organoimides.
;
_journal_issue 10
_journal_name_full 'Chemical science'
_journal_page_first 3562
_journal_page_last 3570
_journal_paper_doi 10.1039/d3sc06584g
_journal_volume 15
_journal_year 2024
_chemical_formula_sum 'C55 H91 B N9 O3 Y'
_chemical_formula_weight 1026.08
_chemical_properties_physical Air-sensitive,Moisture-sensitive
_space_group_crystal_system monoclinic
_space_group_IT_number 4
_space_group_name_Hall 'P 2yb'
_space_group_name_H-M_alt 'P 1 21 1'
_atom_sites_solution_hydrogens geom
_audit_creation_method SHELXL-2019/3
_audit_update_record
;
2023-12-05 deposited with the CCDC.	2024-01-19 downloaded from the CCDC.
;
_cell_angle_alpha 90
_cell_angle_beta 105.928(4)
_cell_angle_gamma 90
_cell_formula_units_Z 2
_cell_length_a 11.4785(19)
_cell_length_b 17.511(3)
_cell_length_c 14.619(2)
_cell_measurement_reflns_used 8598
_cell_measurement_temperature 100(2)
_cell_measurement_theta_max 21.46
_cell_measurement_theta_min 2.321
_cell_volume 2825.6(8)
_computing_cell_refinement 'SAINT V8.40B (Bruker Nano, Inc., 2019)'
_computing_data_collection 'APEX3 v2019.11-0'
_computing_data_reduction 'SAINT V8.40B (Bruker Nano, Inc., 2019)'
_computing_structure_refinement 'SHELXL-2019/2 (Sheldrick, 2019)'
_computing_structure_solution 'SHELXT 2018/2 (Sheldrick, 2018)'
_diffrn_ambient_temperature 100(2)
_diffrn_measured_fraction_theta_full 0.991
_diffrn_measured_fraction_theta_max 0.991
_diffrn_measurement_device_type 'Bruker APEX II DUO'
_diffrn_measurement_method 'omega scans'
_diffrn_radiation_type MoK\a
_diffrn_radiation_wavelength 0.71073
_diffrn_reflns_av_R_equivalents 0.1234
_diffrn_reflns_av_unetI/netI 0.1073
_diffrn_reflns_Laue_measured_fraction_full 0.991
_diffrn_reflns_Laue_measured_fraction_max 0.991
_diffrn_reflns_limit_h_max 12
_diffrn_reflns_limit_h_min -12
_diffrn_reflns_limit_k_max 18
_diffrn_reflns_limit_k_min -18
_diffrn_reflns_limit_l_max 15
_diffrn_reflns_limit_l_min -15
_diffrn_reflns_number 34654
_diffrn_reflns_point_group_measured_fraction_full 0.980
_diffrn_reflns_point_group_measured_fraction_max 0.980
_diffrn_reflns_theta_full 22.520
_diffrn_reflns_theta_max 22.520
_diffrn_reflns_theta_min 1.449
_diffrn_source 'ImuS-focus sealed tube'
_exptl_absorpt_coefficient_mu 1.081
_exptl_absorpt_correction_type multi-scan
_exptl_absorpt_process_details 'sadabs V2012/1 (Bruker AXS Inc.)'
_exptl_crystal_colour farblos
_exptl_crystal_density_diffrn 1.206
_exptl_crystal_description plate
_exptl_crystal_F_000 1104
_exptl_crystal_size_max 0.267
_exptl_crystal_size_mid 0.176
_exptl_crystal_size_min 0.072
_exptl_transmission_factor_max 0.7447
_exptl_transmission_factor_min 0.5348
_refine_diff_density_max 1.067
_refine_diff_density_min -1.150
_refine_diff_density_rms 0.111
_refine_ls_abs_structure_details
;
 Flack x determined using 2238 quotients [(I+)-(I-)]/[(I+)+(I-)]
 (Parsons, Flack and Wagner, Acta Cryst. B69 (2013) 249-259).
;
_refine_ls_abs_structure_Flack 0.098(7)
_refine_ls_extinction_method none
_refine_ls_goodness_of_fit_ref 1.115
_refine_ls_hydrogen_treatment constr
_refine_ls_matrix_type full
_refine_ls_number_parameters 883
_refine_ls_number_reflns 7276
_refine_ls_number_restraints 1973
_refine_ls_restrained_S_all 0.997
_refine_ls_R_factor_all 0.1104
_refine_ls_R_factor_gt 0.0971
_refine_ls_shift/su_max 0.002
_refine_ls_shift/su_mean 0.000
_refine_ls_structure_factor_coef Fsqd
_refine_ls_weighting_details 'w=1/[\s^2^(Fo^2^)+(0.0564P)^2^+25.2506P] where P=(Fo^2^+2Fc^2^)/3'
_refine_ls_weighting_scheme calc
_refine_ls_wR_factor_gt 0.2325
_refine_ls_wR_factor_ref 0.2385
_reflns_Friedel_coverage 0.903
_reflns_Friedel_fraction_full 0.969
_reflns_Friedel_fraction_max 0.969
_reflns_number_gt 6237
_reflns_number_total 7276
_reflns_threshold_expression 'I > 2\s(I)'
_cod_data_source_file d3sc06584g2.cif
_cod_data_source_block 4-Y-mo_TR180_0m_a
_cod_depositor_comments 'Adding full bibliography for 1570817--1570831.cif.'
_cod_original_cell_volume 2825.5(8)
_cod_original_sg_symbol_H-M 'P 21'
_cod_database_code 1570820
_shelx_shelxl_version_number 2019/3
_shelx_space_group_comment
;
The symmetry employed for this shelxl refinement is uniquely defined
by the following loop, which should always be used as a source of
symmetry information in preference to the above space-group names.
They are only intended as comments.
;
_shelx_estimated_absorpt_t_min 0.761
_shelx_estimated_absorpt_t_max 0.926

loop_
_space_group_symop_operation_xyz
'x, y, z'
'-x, y+1/2, -z'

loop_
_atom_site_label
_atom_site_type_symbol
_atom_site_fract_x
_atom_site_fract_y
_atom_site_fract_z
_atom_site_U_iso_or_equiv
_atom_site_adp_type
_atom_site_occupancy
_atom_site_site_symmetry_order
_atom_site_calc_flag
_atom_site_refinement_flags_posn
_atom_site_refinement_flags_adp
_atom_site_refinement_flags_occupancy
_atom_site_disorder_assembly
_atom_site_disorder_group
C1 C 0.3237(12) 0.4871(11) 0.9847(10) 0.025(3) Uani 1 1 d . U . . .
C2 C 0.3792(15) 0.4420(10) 1.0648(13) 0.032(3) Uani 1 1 d . U . . .
H2 H 0.376842 0.450433 1.128514 0.039 Uiso 1 1 calc R U . . .
C3 C 0.4374(16) 0.3833(10) 1.0323(13) 0.032(3) Uani 1 1 d . U . . .
C4 C 0.2416(15) 0.5539(10) 0.9823(12) 0.031(3) Uani 1 1 d . U . . .
C5 C 0.1186(15) 0.5394(11) 0.9120(13) 0.037(4) Uani 1 1 d . U . . .
H5A H 0.128954 0.531403 0.848325 0.055 Uiso 1 1 calc R U . . .
H5B H 0.065936 0.583679 0.910899 0.055 Uiso 1 1 calc R U . . .
H5C H 0.081718 0.493961 0.931424 0.055 Uiso 1 1 calc R U . . .
C6 C 0.3003(17) 0.6272(10) 0.9502(13) 0.033(4) Uani 1 1 d . U . . .
H6A H 0.318755 0.616880 0.889796 0.050 Uiso 1 1 calc R U . . .
H6B H 0.375195 0.640117 0.998877 0.050 Uiso 1 1 calc R U . . .
H6C H 0.243431 0.670005 0.942122 0.050 Uiso 1 1 calc R U . . .
C7 C 0.2233(17) 0.5691(11) 1.0813(13) 0.042(4) Uani 1 1 d . U . . .
H7A H 0.158793 0.606843 1.075760 0.064 Uiso 1 1 calc R U . . .
H7B H 0.298839 0.588588 1.123955 0.064 Uiso 1 1 calc R U . . .
H7C H 0.200765 0.521374 1.107133 0.064 Uiso 1 1 calc R U . . .
C8 C 0.5091(18) 0.3172(12) 1.0887(14) 0.045(5) Uani 1 1 d . U . . .
H8A H 0.461331 0.270198 1.074088 0.067 Uiso 1 1 calc R U . . .
H8B H 0.526881 0.328148 1.156887 0.067 Uiso 1 1 calc R U . . .
H8C H 0.585186 0.310880 1.071378 0.067 Uiso 1 1 calc R U . . .
C9 C 0.1602(16) 0.2997(10) 0.7080(14) 0.034(3) Uani 1 1 d . U . . .
C10 C 0.1891(17) 0.2252(11) 0.7339(15) 0.040(3) Uani 1 1 d . U . . .
H10 H 0.138284 0.181798 0.716153 0.048 Uiso 1 1 calc R U . . .
C11 C 0.3042(17) 0.2262(10) 0.7897(14) 0.039(3) Uani 1 1 d . U . . .
C12 C 0.0362(17) 0.3310(12) 0.6466(15) 0.042(3) Uani 1 1 d . U . . .
C16 C 0.3825(19) 0.1618(11) 0.8433(17) 0.054(5) Uani 1 1 d . U . . .
H16A H 0.348500 0.112626 0.816747 0.082 Uiso 1 1 calc R U . . .
H16B H 0.384520 0.164240 0.910661 0.082 Uiso 1 1 calc R U . . .
H16C H 0.464962 0.166909 0.836973 0.082 Uiso 1 1 calc R U . . .
C17 C 0.6342(13) 0.4758(15) 0.7822(11) 0.038(3) Uani 1 1 d . U . . .
C18 C 0.7127(17) 0.4179(10) 0.7947(13) 0.035(3) Uani 1 1 d . U . . .
H18 H 0.793124 0.419252 0.788907 0.042 Uiso 1 1 calc R U . . .
C19 C 0.6541(16) 0.3569(11) 0.8174(16) 0.038(3) Uani 1 1 d . U . . .
C37 C 0.1850(16) 0.5852(10) 0.6963(13) 0.035(3) Uani 1 1 d . U . . .
H37 H 0.169028 0.532081 0.697686 0.041 Uiso 1 1 calc R U . . .
C38 C 0.0914(19) 0.6363(10) 0.6773(14) 0.036(3) Uani 1 1 d . U . . .
H38 H 0.011171 0.616749 0.661899 0.043 Uiso 1 1 calc R U . . .
C39 C 0.1060(19) 0.7118(10) 0.6792(14) 0.043(3) Uani 1 1 d . U . . .
C40 C 0.228(2) 0.7379(11) 0.6998(15) 0.048(4) Uani 1 1 d . U . . .
H40 H 0.245389 0.791060 0.705448 0.057 Uiso 1 1 calc R U . . .
C41 C 0.322(2) 0.6855(10) 0.7115(13) 0.044(4) Uani 1 1 d . U . . .
H41 H 0.401986 0.703154 0.718504 0.052 Uiso 1 1 calc R U . . .
C42 C 0.042(3) 0.8462(12) 0.6830(19) 0.080(7) Uani 1 1 d . U . . .
H42A H 0.082042 0.865572 0.636474 0.121 Uiso 1 1 calc R U . . .
H42B H 0.095560 0.852923 0.747324 0.121 Uiso 1 1 calc R U . . .
H42C H -0.033468 0.874583 0.676861 0.121 Uiso 1 1 calc R U . . .
C43 C -0.107(2) 0.7413(12) 0.6397(18) 0.067(6) Uani 1 1 d . U . . .
H43A H -0.125878 0.715663 0.577771 0.101 Uiso 1 1 calc R U . . .
H43B H -0.160773 0.785547 0.635695 0.101 Uiso 1 1 calc R U . . .
H43C H -0.120034 0.705624 0.687751 0.101 Uiso 1 1 calc R U . . .
C49 C 0.857(3) 0.7878(19) 1.0323(19) 0.094(6) Uani 1 1 d . U . . .
H49A H 0.830630 0.834305 1.059471 0.113 Uiso 0.49(5) 1 calc R U P A 1
H49B H 0.806871 0.743805 1.040744 0.113 Uiso 0.49(5) 1 calc R U P A 1
H49C H 0.903418 0.828514 1.073679 0.113 Uiso 0.51(5) 1 calc R U P A 2
H49D H 0.774324 0.784936 1.040248 0.113 Uiso 0.51(5) 1 calc R U P A 2
C50 C 0.856(3) 0.7985(19) 0.9311(19) 0.097(6) Uani 1 1 d . U . . .
H50A H 0.876867 0.851686 0.919074 0.117 Uiso 0.49(5) 1 calc R U P A 1
H50B H 0.775157 0.786068 0.887965 0.117 Uiso 0.49(5) 1 calc R U P A 1
H50C H 0.793233 0.766083 0.888434 0.117 Uiso 0.51(5) 1 calc R U P A 2
H50D H 0.840786 0.852553 0.911484 0.117 Uiso 0.51(5) 1 calc R U P A 2
B1 B 0.4567(18) 0.3352(11) 0.8682(15) 0.031(3) Uani 1 1 d . U . . .
H1 H 0.504174 0.292433 0.906130 0.037 Uiso 1 1 calc R U . . .
N1 N 0.4167(12) 0.3895(8) 0.9391(10) 0.028(2) Uani 1 1 d . U . . .
N2 N 0.3468(12) 0.4544(6) 0.9074(9) 0.023(2) Uani 1 1 d . U . . .
N3 N 0.3439(12) 0.3009(8) 0.7997(11) 0.032(3) Uani 1 1 d . U . . .
N4 N 0.2519(13) 0.3450(8) 0.7464(11) 0.029(3) Uani 1 1 d . U . . .
N5 N 0.5417(13) 0.3787(8) 0.8210(11) 0.030(3) Uani 1 1 d . U . . .
N6 N 0.5299(12) 0.4556(7) 0.7983(11) 0.037(3) Uani 1 1 d . U . . .
N8 N 0.3005(14) 0.6104(8) 0.7131(11) 0.036(3) Uani 1 1 d . U . . .
N9 N 0.0146(18) 0.7658(9) 0.6655(13) 0.059(4) Uani 1 1 d . U . . .
Y1 Y 0.31491(13) 0.47711(11) 0.72918(11) 0.0271(4) Uani 1 1 d . . . . .
O1 O 1.021(2) 0.7266(15) 1.0009(16) 0.096(5) Uani 1 1 d . U . . .
N7 N 0.372(3) 0.4484(18) 0.597(2) 0.035(4) Uani 0.453(12) 1 d . U P B 1
C13 C 0.031(3) 0.410(2) 0.657(3) 0.040(6) Uani 0.532(14) 1 d . U P C 1
H13A H 0.087726 0.434440 0.626915 0.059 Uiso 0.532(14) 1 calc R U P C 1
H13B H 0.051808 0.422975 0.724342 0.059 Uiso 0.532(14) 1 calc R U P C 1
H13C H -0.051751 0.427623 0.625613 0.059 Uiso 0.532(14) 1 calc R U P C 1
C14 C -0.062(3) 0.285(2) 0.687(3) 0.040(6) Uani 0.532(14) 1 d . U P C 1
H14A H -0.142060 0.289704 0.641899 0.061 Uiso 0.532(14) 1 calc R U P C 1
H14B H -0.063216 0.306582 0.748507 0.061 Uiso 0.532(14) 1 calc R U P C 1
H14C H -0.038644 0.231051 0.695024 0.061 Uiso 0.532(14) 1 calc R U P C 1
C15 C 0.030(3) 0.303(3) 0.548(3) 0.051(7) Uani 0.532(14) 1 d . U P C 1
H15A H 0.033804 0.246766 0.548849 0.076 Uiso 0.532(14) 1 calc R U P C 1
H15B H 0.097814 0.323485 0.527953 0.076 Uiso 0.532(14) 1 calc R U P C 1
H15C H -0.046694 0.319257 0.504116 0.076 Uiso 0.532(14) 1 calc R U P C 1
C20 C 0.654(3) 0.553(2) 0.728(3) 0.045(4) Uani 0.532(14) 1 d . U P C 1
C21 C 0.571(3) 0.560(2) 0.633(3) 0.050(8) Uani 0.532(14) 1 d . U P C 1
H21A H 0.582340 0.610567 0.607201 0.074 Uiso 0.532(14) 1 calc R U P C 1
H21B H 0.487631 0.555501 0.636989 0.074 Uiso 0.532(14) 1 calc R U P C 1
H21C H 0.587990 0.520305 0.591796 0.074 Uiso 0.532(14) 1 calc R U P C 1
C22 C 0.784(3) 0.555(2) 0.725(3) 0.046(6) Uani 0.532(14) 1 d . U P C 1
H22A H 0.794557 0.520911 0.675134 0.069 Uiso 0.532(14) 1 calc R U P C 1
H22B H 0.836049 0.538487 0.786834 0.069 Uiso 0.532(14) 1 calc R U P C 1
H22C H 0.804755 0.607336 0.712087 0.069 Uiso 0.532(14) 1 calc R U P C 1
C23 C 0.619(4) 0.612(2) 0.792(3) 0.044(6) Uani 0.532(14) 1 d . U P C 1
H23A H 0.666186 0.659112 0.791589 0.067 Uiso 0.532(14) 1 calc R U P C 1
H23B H 0.636084 0.592618 0.856683 0.067 Uiso 0.532(14) 1 calc R U P C 1
H23C H 0.532451 0.624052 0.767692 0.067 Uiso 0.532(14) 1 calc R U P C 1
C24 C 0.682(4) 0.271(2) 0.820(4) 0.044(8) Uani 0.532(14) 1 d . U P C 1
H24A H 0.656192 0.250346 0.755224 0.066 Uiso 0.532(14) 1 calc R U P C 1
H24B H 0.637268 0.245023 0.859495 0.066 Uiso 0.532(14) 1 calc R U P C 1
H24C H 0.768729 0.262811 0.846862 0.066 Uiso 0.532(14) 1 calc R U P C 1
C25 C 0.325(4) 0.4340(19) 0.4885(14) 0.033(3) Uani 0.453(12) 1 d G U P B 1
C26 C 0.266(3) 0.4694(14) 0.4032(19) 0.036(3) Uani 0.453(12) 1 d DG U P B 1
C27 C 0.279(3) 0.4406(15) 0.3178(14) 0.032(4) Uani 0.453(12) 1 d G U P B 1
H27 H 0.238440 0.464747 0.259469 0.038 Uiso 0.453(12) 1 calc R U P B 1
C28 C 0.350(3) 0.3763(15) 0.3177(14) 0.032(4) Uani 0.453(12) 1 d G U P B 1
H28 H 0.358202 0.356618 0.259395 0.038 Uiso 0.453(12) 1 calc R U P B 1
C29 C 0.408(3) 0.3410(14) 0.4031(19) 0.032(4) Uani 0.453(12) 1 d G U P B 1
H29 H 0.456884 0.297053 0.403052 0.039 Uiso 0.453(12) 1 calc R U P B 1
C30 C 0.396(3) 0.3698(19) 0.4885(14) 0.033(3) Uani 0.453(12) 1 d G U P B 1
C31 C 0.229(3) 0.5570(18) 0.387(2) 0.044(4) Uani 0.453(12) 1 d D U P B 1
H31 H 0.290832 0.596864 0.385125 0.053 Uiso 0.453(12) 1 calc R U P B 1
C32 C 0.098(3) 0.560(3) 0.316(3) 0.054(8) Uani 0.453(12) 1 d D U P B 1
H32C H 0.093842 0.600049 0.269254 0.081 Uiso 0.453(12) 1 calc R U P B 1
H32D H 0.038597 0.570390 0.352123 0.081 Uiso 0.453(12) 1 calc R U P B 1
H32E H 0.079018 0.510392 0.284101 0.081 Uiso 0.453(12) 1 calc R U P B 1
C33 C 0.196(4) 0.540(2) 0.480(3) 0.041(5) Uani 0.453(12) 1 d D U P B 1
H33A H 0.194460 0.587519 0.514255 0.061 Uiso 0.453(12) 1 calc R U P B 1
H33B H 0.256588 0.505261 0.518980 0.061 Uiso 0.453(12) 1 calc R U P B 1
H33C H 0.116115 0.515641 0.464630 0.061 Uiso 0.453(12) 1 calc R U P B 1
C34 C 0.465(4) 0.328(2) 0.583(3) 0.033(4) Uani 0.453(12) 1 d . U P B 1
H34 H 0.464433 0.360856 0.638526 0.040 Uiso 0.453(12) 1 calc R U P B 1
C35 C 0.387(5) 0.249(3) 0.586(5) 0.041(8) Uani 0.453(12) 1 d . U P B 1
H35A H 0.372034 0.221733 0.525559 0.061 Uiso 0.453(12) 1 calc R U P B 1
H35B H 0.309428 0.261666 0.598449 0.061 Uiso 0.453(12) 1 calc R U P B 1
H35C H 0.433587 0.215633 0.637670 0.061 Uiso 0.453(12) 1 calc R U P B 1
C36 C 0.598(4) 0.311(3) 0.582(3) 0.042(7) Uani 0.453(12) 1 d . U P B 1
H36A H 0.600602 0.264057 0.546943 0.063 Uiso 0.453(12) 1 calc R U P B 1
H36B H 0.648697 0.306205 0.647398 0.063 Uiso 0.453(12) 1 calc R U P B 1
H36C H 0.627730 0.353819 0.550789 0.063 Uiso 0.453(12) 1 calc R U P B 1
C48 C 0.986(7) 0.773(5) 1.072(4) 0.093(6) Uani 0.49(5) 1 d . U P A 1
H48C H 1.000406 0.745065 1.133272 0.112 Uiso 0.49(5) 1 calc R U P A 1
H48D H 1.031875 0.821536 1.083720 0.112 Uiso 0.49(5) 1 calc R U P A 1
C51 C 0.956(8) 0.740(5) 0.917(5) 0.097(6) Uani 0.49(5) 1 d . U P A 1
H51C H 0.918064 0.692772 0.885735 0.116 Uiso 0.49(5) 1 calc R U P A 1
H51D H 1.004756 0.763376 0.877872 0.116 Uiso 0.49(5) 1 calc R U P A 1
N7A N 0.303(3) 0.4577(15) 0.5762(19) 0.037(4) Uani 0.547(12) 1 d . U P B 2
C13A C 0.058(4) 0.400(3) 0.565(3) 0.047(7) Uani 0.468(14) 1 d . U P C 2
H13D H 0.102158 0.376975 0.522819 0.071 Uiso 0.468(14) 1 calc R U P C 2
H13E H 0.105482 0.442873 0.599345 0.071 Uiso 0.468(14) 1 calc R U P C 2
H13F H -0.020511 0.418776 0.526358 0.071 Uiso 0.468(14) 1 calc R U P C 2
C14A C -0.043(4) 0.277(3) 0.585(3) 0.050(8) Uani 0.468(14) 1 d . U P C 2
H14D H -0.060348 0.295149 0.518969 0.074 Uiso 0.468(14) 1 calc R U P C 2
H14E H -0.118886 0.273462 0.603080 0.074 Uiso 0.468(14) 1 calc R U P C 2
H14F H -0.003777 0.227315 0.590805 0.074 Uiso 0.468(14) 1 calc R U P C 2
C15A C -0.020(4) 0.394(3) 0.699(4) 0.051(7) Uani 0.468(14) 1 d . U P C 2
H15D H -0.100719 0.408665 0.658944 0.076 Uiso 0.468(14) 1 calc R U P C 2
H15E H 0.032332 0.439467 0.710648 0.076 Uiso 0.468(14) 1 calc R U P C 2
H15F H -0.027484 0.374246 0.759735 0.076 Uiso 0.468(14) 1 calc R U P C 2
C20A C 0.662(4) 0.569(3) 0.783(4) 0.041(4) Uani 0.468(14) 1 d . U P C 2
C21A C 0.616(4) 0.598(3) 0.689(3) 0.048(7) Uani 0.468(14) 1 d . U P C 2
H21D H 0.628659 0.653071 0.688620 0.072 Uiso 0.468(14) 1 calc R U P C 2
H21E H 0.528569 0.586951 0.666504 0.072 Uiso 0.468(14) 1 calc R U P C 2
H21F H 0.657401 0.572897 0.646953 0.072 Uiso 0.468(14) 1 calc R U P C 2
C22A C 0.798(3) 0.577(2) 0.820(3) 0.041(7) Uani 0.468(14) 1 d . U P C 2
H22D H 0.836329 0.555787 0.773489 0.061 Uiso 0.468(14) 1 calc R U P C 2
H22E H 0.826015 0.547960 0.880058 0.061 Uiso 0.468(14) 1 calc R U P C 2
H22F H 0.820081 0.630462 0.831896 0.061 Uiso 0.468(14) 1 calc R U P C 2
C23A C 0.605(4) 0.616(2) 0.849(4) 0.041(7) Uani 0.468(14) 1 d . U P C 2
H23D H 0.623944 0.670301 0.844973 0.061 Uiso 0.468(14) 1 calc R U P C 2
H23E H 0.638700 0.598612 0.915132 0.061 Uiso 0.468(14) 1 calc R U P C 2
H23F H 0.517226 0.608842 0.830462 0.061 Uiso 0.468(14) 1 calc R U P C 2
C24A C 0.719(4) 0.280(2) 0.876(4) 0.040(8) Uani 0.468(14) 1 d . U P C 2
H24D H 0.736607 0.242918 0.831700 0.060 Uiso 0.468(14) 1 calc R U P C 2
H24E H 0.663259 0.256504 0.908913 0.060 Uiso 0.468(14) 1 calc R U P C 2
H24F H 0.793974 0.294380 0.923486 0.060 Uiso 0.468(14) 1 calc R U P C 2
C25A C 0.333(3) 0.4303(17) 0.4996(10) 0.033(3) Uani 0.547(12) 1 d G U P B 2
C26A C 0.253(2) 0.4766(13) 0.4349(14) 0.038(3) Uani 0.547(12) 1 d G U P B 2
C27A C 0.229(2) 0.4630(12) 0.3379(13) 0.037(4) Uani 0.547(12) 1 d G U P B 2
H27A H 0.173920 0.494630 0.293672 0.045 Uiso 0.547(12) 1 calc R U P B 2
C28A C 0.287(2) 0.4030(13) 0.3055(10) 0.037(4) Uani 0.547(12) 1 d G U P B 2
H28A H 0.270646 0.393707 0.239187 0.044 Uiso 0.547(12) 1 calc R U P B 2
C29A C 0.368(2) 0.3567(12) 0.3702(15) 0.034(4) Uani 0.547(12) 1 d G U P B 2
H29A H 0.406799 0.315711 0.348057 0.041 Uiso 0.547(12) 1 calc R U P B 2
C30A C 0.391(3) 0.3703(16) 0.4672(14) 0.034(3) Uani 0.547(12) 1 d G U P B 2
C31A C 0.193(3) 0.5402(17) 0.416(3) 0.040(4) Uani 0.547(12) 1 d D U P B 2
H31A H 0.187001 0.545485 0.347013 0.047 Uiso 0.547(12) 1 calc R U P B 2
C32A C 0.066(3) 0.563(2) 0.416(3) 0.045(6) Uani 0.547(12) 1 d D U P B 2
H32A H 0.010993 0.520038 0.392354 0.067 Uiso 0.547(12) 1 calc R U P B 2
H32B H 0.040940 0.607165 0.374698 0.067 Uiso 0.547(12) 1 calc R U P B 2
H32F H 0.064694 0.575487 0.480924 0.067 Uiso 0.547(12) 1 calc R U P B 2
C33A C 0.274(3) 0.6122(15) 0.457(2) 0.034(6) Uani 0.547(12) 1 d D U P B 2
H33D H 0.340255 0.596745 0.512094 0.051 Uiso 0.547(12) 1 calc R U P B 2
H33E H 0.224393 0.651014 0.476853 0.051 Uiso 0.547(12) 1 calc R U P B 2
H33F H 0.307806 0.633337 0.407825 0.051 Uiso 0.547(12) 1 calc R U P B 2
C34A C 0.484(3) 0.3212(19) 0.536(3) 0.035(4) Uani 0.547(12) 1 d . U P B 2
H34A H 0.527930 0.354646 0.589352 0.042 Uiso 0.547(12) 1 calc R U P B 2
C35A C 0.423(4) 0.258(3) 0.577(4) 0.037(7) Uani 0.547(12) 1 d . U P B 2
H35D H 0.354138 0.279309 0.596651 0.056 Uiso 0.547(12) 1 calc R U P B 2
H35E H 0.481326 0.236093 0.633117 0.056 Uiso 0.547(12) 1 calc R U P B 2
H35F H 0.393927 0.218155 0.529621 0.056 Uiso 0.547(12) 1 calc R U P B 2
C36A C 0.582(3) 0.286(2) 0.488(3) 0.050(7) Uani 0.547(12) 1 d . U P B 2
H36D H 0.619456 0.326805 0.460779 0.074 Uiso 0.547(12) 1 calc R U P B 2
H36E H 0.542410 0.249532 0.438451 0.074 Uiso 0.547(12) 1 calc R U P B 2
H36F H 0.644639 0.259113 0.537255 0.074 Uiso 0.547(12) 1 calc R U P B 2
C48A C 0.915(7) 0.720(5) 1.048(4) 0.093(6) Uani 0.51(5) 1 d . U P A 2
H48A H 0.859034 0.677837 1.019286 0.112 Uiso 0.51(5) 1 calc R U P A 2
H48B H 0.946030 0.710107 1.117551 0.112 Uiso 0.51(5) 1 calc R U P A 2
C51A C 0.977(7) 0.775(5) 0.931(5) 0.098(6) Uani 0.51(5) 1 d . U P A 2
H51A H 0.974651 0.749809 0.869208 0.117 Uiso 0.51(5) 1 calc R U P A 2
H51B H 1.030891 0.819927 0.937679 0.117 Uiso 0.51(5) 1 calc R U P A 2
O1_1 O 0.732(3) 0.4502(17) 1.073(3) 0.070(6) Uani 0.475(19) 1 d D U P D 2
C1_1 C 0.826(4) 0.400(2) 1.068(4) 0.072(6) Uani 0.475(19) 1 d D U P D 2
H1A_1 H 0.828647 0.354442 1.109028 0.086 Uiso 0.475(19) 1 calc R U P D 2
H1B_1 H 0.815914 0.382303 1.001623 0.086 Uiso 0.475(19) 1 calc R U P D 2
C2_1 C 0.932(3) 0.444(2) 1.100(4) 0.071(6) Uani 0.475(19) 1 d D U P D 2
H2A_1 H 0.994256 0.415469 1.148589 0.086 Uiso 0.475(19) 1 calc R U P D 2
H2B_1 H 0.965750 0.456961 1.046684 0.086 Uiso 0.475(19) 1 calc R U P D 2
C3_1 C 0.898(3) 0.510(2) 1.140(3) 0.069(6) Uani 0.475(19) 1 d D U P D 2
H3A_1 H 0.954527 0.552825 1.138633 0.083 Uiso 0.475(19) 1 calc R U P D 2
H3B_1 H 0.897267 0.501422 1.206736 0.083 Uiso 0.475(19) 1 calc R U P D 2
C4_1 C 0.780(3) 0.5276(19) 1.083(4) 0.067(5) Uani 0.475(19) 1 d D U P D 2
H4A_1 H 0.781422 0.549741 1.020662 0.080 Uiso 0.475(19) 1 calc R U P D 2
H4B_1 H 0.736116 0.561965 1.115298 0.080 Uiso 0.475(19) 1 calc R U P D 2
O1_2 O 0.756(2) 0.5737(15) 1.035(2) 0.067(6) Uani 0.525(19) 1 d D U P D 1
C1_2 C 0.688(3) 0.5054(19) 1.032(4) 0.067(6) Uani 0.525(19) 1 d D U P D 1
H1A_2 H 0.633059 0.509387 1.073691 0.081 Uiso 0.525(19) 1 calc R U P D 1
H1B_2 H 0.640666 0.492829 0.966863 0.081 Uiso 0.525(19) 1 calc R U P D 1
C2_2 C 0.781(3) 0.4505(19) 1.068(4) 0.068(5) Uani 0.525(19) 1 d D U P D 1
H2A_2 H 0.782969 0.436451 1.134158 0.082 Uiso 0.525(19) 1 calc R U P D 1
H2B_2 H 0.764477 0.403800 1.028433 0.082 Uiso 0.525(19) 1 calc R U P D 1
C3_2 C 0.892(3) 0.483(2) 1.065(3) 0.069(5) Uani 0.525(19) 1 d D U P D 1
H3A_2 H 0.957540 0.464130 1.119655 0.082 Uiso 0.525(19) 1 calc R U P D 1
H3B_2 H 0.910775 0.468584 1.005751 0.082 Uiso 0.525(19) 1 calc R U P D 1
C4_2 C 0.883(3) 0.562(2) 1.071(3) 0.071(6) Uani 0.525(19) 1 d D U P D 1
H4A_2 H 0.928175 0.587710 1.030687 0.085 Uiso 0.525(19) 1 calc R U P D 1
H4B_2 H 0.913552 0.580228 1.137057 0.085 Uiso 0.525(19) 1 calc R U P D 1
O1_3 O -0.367(3) 0.4654(19) 0.316(2) 0.185(9) Uani 1 1 d D U . E 1
C1_3 C -0.239(3) 0.468(3) 0.338(3) 0.186(10) Uani 1 1 d D U . E 1
H1A_3 H -0.203061 0.417044 0.336956 0.223 Uiso 1 1 calc R U . E 1
H1B_3 H -0.211147 0.502799 0.294446 0.223 Uiso 1 1 calc R U . E 1
C2_3 C -0.213(3) 0.498(3) 0.430(3) 0.194(10) Uani 1 1 d D U . E 1
H2A_3 H -0.192054 0.455721 0.476620 0.232 Uiso 1 1 calc R U . E 1
H2B_3 H -0.142739 0.532656 0.441203 0.232 Uiso 1 1 calc R U . E 1
C3_3 C -0.310(4) 0.537(3) 0.444(3) 0.191(10) Uani 1 1 d D U . E 1
H3A_3 H -0.291273 0.592553 0.451408 0.230 Uiso 1 1 calc R U . E 1
H3B_3 H -0.328155 0.519246 0.503228 0.230 Uiso 1 1 calc R U . E 1
C4_3 C -0.411(3) 0.525(3) 0.366(3) 0.181(10) Uani 1 1 d D U . E 1
H4A_3 H -0.431824 0.571912 0.326734 0.217 Uiso 1 1 calc R U . E 1
H4B_3 H -0.482194 0.508357 0.386319 0.217 Uiso 1 1 calc R U . E 1

loop_
_atom_site_aniso_label
_atom_site_aniso_U_11
_atom_site_aniso_U_22
_atom_site_aniso_U_33
_atom_site_aniso_U_23
_atom_site_aniso_U_13
_atom_site_aniso_U_12
C1 0.024(5) 0.025(6) 0.026(4) -0.006(4) 0.005(4) -0.002(5)
C2 0.030(7) 0.038(6) 0.029(5) 0.000(5) 0.006(5) 0.003(5)
C3 0.031(7) 0.035(6) 0.034(5) 0.005(4) 0.014(5) 0.002(5)
C4 0.035(6) 0.025(5) 0.035(6) -0.002(5) 0.014(4) 0.003(4)
C5 0.036(6) 0.029(9) 0.045(8) -0.009(8) 0.009(6) 0.010(6)
C6 0.038(9) 0.028(7) 0.034(10) 0.006(7) 0.009(8) 0.003(6)
C7 0.045(10) 0.047(11) 0.040(7) -0.011(7) 0.020(7) -0.003(9)
C8 0.046(10) 0.049(9) 0.041(10) 0.015(7) 0.015(8) 0.012(7)
C9 0.025(5) 0.033(5) 0.047(7) -0.010(5) 0.013(5) -0.002(4)
C10 0.037(6) 0.031(5) 0.059(8) -0.009(6) 0.025(6) -0.001(4)
C11 0.038(6) 0.021(5) 0.062(8) -0.006(5) 0.022(6) -0.002(4)
C12 0.026(5) 0.045(7) 0.054(7) -0.004(6) 0.009(5) -0.003(5)
C16 0.053(10) 0.028(9) 0.087(13) 0.005(8) 0.025(10) 0.007(7)
C17 0.027(4) 0.032(5) 0.053(7) 0.005(6) 0.009(5) -0.001(4)
C18 0.024(6) 0.030(5) 0.051(9) 0.001(6) 0.011(6) -0.004(4)
C19 0.027(5) 0.028(5) 0.063(9) -0.004(6) 0.021(6) -0.003(4)
C37 0.044(6) 0.020(6) 0.040(8) 0.004(6) 0.011(6) 0.005(4)
C38 0.042(6) 0.016(5) 0.047(9) 0.004(5) 0.008(6) 0.003(4)
C39 0.060(6) 0.015(5) 0.049(8) 0.007(5) 0.007(6) 0.004(4)
C40 0.062(6) 0.026(6) 0.052(9) 0.008(7) 0.009(6) 0.000(5)
C41 0.061(7) 0.027(5) 0.040(9) 0.006(6) 0.009(7) 0.000(4)
C42 0.126(17) 0.023(6) 0.074(15) -0.005(8) -0.004(14) 0.012(8)
C43 0.072(8) 0.032(11) 0.087(16) -0.001(11) 0.003(9) 0.023(7)
C49 0.101(12) 0.115(13) 0.072(9) 0.015(9) 0.034(9) 0.064(10)
C50 0.110(12) 0.116(13) 0.070(9) 0.015(9) 0.033(9) 0.066(10)
B1 0.029(5) 0.024(5) 0.043(5) -0.003(4) 0.017(4) -0.003(4)
N1 0.031(6) 0.020(5) 0.035(4) 0.004(4) 0.014(4) 0.002(4)
N2 0.029(6) 0.014(5) 0.028(4) -0.002(3) 0.010(4) -0.002(4)
N3 0.028(4) 0.022(4) 0.050(6) -0.004(4) 0.014(4) 0.000(3)
N4 0.023(4) 0.028(5) 0.040(6) -0.006(4) 0.014(4) 0.001(4)
N5 0.026(5) 0.025(5) 0.044(6) -0.002(5) 0.016(5) -0.002(4)
N6 0.027(5) 0.028(5) 0.054(7) 0.005(5) 0.009(5) -0.002(4)
N8 0.044(6) 0.026(5) 0.038(7) 0.001(5) 0.012(6) 0.003(4)
N9 0.076(7) 0.023(6) 0.065(9) -0.004(6) -0.001(7) 0.017(5)
Y1 0.0238(7) 0.0253(8) 0.0317(8) 0.0015(10) 0.0068(6) 0.0089(10)
O1 0.103(11) 0.122(12) 0.069(8) 0.014(8) 0.034(8) 0.064(9)
N7 0.045(10) 0.025(9) 0.039(6) 0.005(6) 0.020(6) 0.007(8)
C13 0.032(14) 0.043(7) 0.045(15) 0.004(8) 0.013(12) 0.002(7)
C14 0.018(9) 0.045(13) 0.053(14) 0.002(11) 0.001(10) -0.001(10)
C15 0.032(14) 0.065(15) 0.053(8) -0.009(9) 0.007(8) -0.003(13)
C20 0.034(8) 0.039(7) 0.059(9) 0.012(7) 0.008(7) -0.002(7)
C21 0.035(12) 0.049(17) 0.060(10) 0.017(10) 0.007(9) -0.010(13)
C22 0.033(8) 0.037(13) 0.065(14) 0.022(13) 0.009(9) -0.002(8)
C23 0.044(13) 0.034(10) 0.055(12) 0.022(11) 0.012(11) 0.006(11)
C24 0.030(17) 0.028(6) 0.08(2) -0.004(10) 0.034(16) -0.003(8)
C25 0.044(7) 0.022(6) 0.038(5) 0.009(5) 0.022(5) 0.002(5)
C26 0.049(7) 0.025(6) 0.039(6) 0.011(5) 0.022(5) 0.003(5)
C27 0.044(8) 0.019(7) 0.038(6) 0.014(6) 0.021(6) 0.004(6)
C28 0.042(9) 0.019(7) 0.038(7) 0.011(6) 0.017(7) 0.004(7)
C29 0.042(8) 0.021(7) 0.037(7) 0.010(6) 0.016(6) 0.004(6)
C30 0.043(7) 0.022(6) 0.039(6) 0.008(5) 0.018(6) 0.001(5)
C31 0.060(8) 0.028(6) 0.048(8) 0.011(6) 0.020(7) 0.008(6)
C32 0.062(10) 0.040(15) 0.059(13) 0.016(13) 0.015(9) 0.011(11)
C33 0.055(12) 0.024(11) 0.045(9) 0.008(9) 0.018(9) 0.014(10)
C34 0.042(8) 0.024(8) 0.039(8) 0.009(7) 0.019(7) 0.001(7)
C35 0.052(15) 0.028(10) 0.048(16) 0.010(11) 0.021(14) -0.004(11)
C36 0.041(9) 0.044(15) 0.045(15) 0.007(14) 0.019(9) 0.004(9)
C48 0.102(12) 0.117(14) 0.068(9) 0.016(10) 0.034(9) 0.064(11)
C51 0.108(13) 0.119(14) 0.069(8) 0.014(10) 0.033(9) 0.065(11)
N7A 0.048(9) 0.028(8) 0.038(6) 0.005(6) 0.020(6) 0.002(8)
C13A 0.030(14) 0.053(13) 0.055(13) 0.003(10) 0.006(11) -0.004(11)
C14A 0.035(13) 0.046(12) 0.060(14) 0.000(10) -0.001(11) -0.005(10)
C15A 0.035(14) 0.060(13) 0.053(14) -0.006(11) 0.004(11) 0.012(11)
C20A 0.030(8) 0.032(6) 0.057(9) 0.007(8) 0.008(8) 0.000(6)
C21A 0.041(13) 0.038(13) 0.060(10) 0.012(10) 0.006(9) -0.004(12)
C22A 0.030(8) 0.031(14) 0.058(15) 0.015(14) 0.008(9) -0.001(8)
C23A 0.036(15) 0.025(13) 0.061(14) 0.007(13) 0.013(13) -0.004(12)
C24A 0.025(16) 0.030(12) 0.07(2) 0.003(12) 0.027(15) -0.001(11)
C25A 0.045(6) 0.022(6) 0.038(6) 0.008(5) 0.021(5) 0.001(5)
C26A 0.051(7) 0.024(5) 0.042(6) 0.010(5) 0.019(5) 0.002(5)
C27A 0.051(8) 0.024(7) 0.042(6) 0.012(6) 0.021(6) -0.001(6)
C28A 0.048(8) 0.026(7) 0.041(7) 0.010(6) 0.018(6) -0.001(6)
C29A 0.046(7) 0.023(7) 0.039(6) 0.008(5) 0.021(6) 0.000(6)
C30A 0.042(6) 0.023(6) 0.040(6) 0.005(5) 0.018(5) 0.001(5)
C31A 0.054(7) 0.026(6) 0.045(8) 0.014(6) 0.025(7) 0.004(5)
C32A 0.051(8) 0.042(14) 0.044(14) 0.002(12) 0.017(9) 0.003(8)
C33A 0.043(11) 0.021(8) 0.043(13) 0.015(9) 0.023(11) 0.011(8)
C34A 0.043(7) 0.025(7) 0.041(8) 0.004(6) 0.017(6) 0.003(6)
C35A 0.047(14) 0.025(10) 0.044(13) 0.003(9) 0.021(11) 0.003(10)
C36A 0.051(13) 0.048(16) 0.057(15) -0.002(13) 0.026(12) 0.007(11)
C48A 0.101(13) 0.116(13) 0.070(11) 0.014(10) 0.033(9) 0.065(10)
C51A 0.109(12) 0.120(14) 0.070(10) 0.014(9) 0.033(9) 0.064(11)
O1_1 0.071(11) 0.065(10) 0.083(12) -0.007(9) 0.036(11) -0.033(9)
C1_1 0.074(12) 0.068(11) 0.080(13) -0.012(10) 0.033(11) -0.030(9)
C2_1 0.073(11) 0.069(11) 0.081(13) -0.009(10) 0.035(11) -0.029(10)
C3_1 0.068(11) 0.066(11) 0.081(12) -0.010(9) 0.033(11) -0.032(10)
C4_1 0.067(10) 0.064(11) 0.079(12) -0.009(9) 0.035(10) -0.032(9)
O1_2 0.068(10) 0.066(11) 0.077(13) -0.014(10) 0.035(11) -0.031(9)
C1_2 0.068(11) 0.066(11) 0.076(13) -0.010(9) 0.036(11) -0.030(9)
C2_2 0.069(10) 0.067(11) 0.079(12) -0.009(9) 0.036(10) -0.030(9)
C3_2 0.069(10) 0.068(11) 0.079(12) -0.008(9) 0.036(10) -0.031(9)
C4_2 0.069(10) 0.068(11) 0.083(13) -0.008(10) 0.034(11) -0.031(9)
O1_3 0.183(18) 0.163(19) 0.202(19) -0.094(16) 0.044(17) 0.012(19)
C1_3 0.181(18) 0.16(2) 0.20(2) -0.092(17) 0.037(18) 0.014(19)
C2_3 0.20(2) 0.17(2) 0.20(2) -0.093(17) 0.033(18) 0.014(19)
C3_3 0.20(2) 0.16(2) 0.20(2) -0.096(17) 0.037(18) 0.010(19)
C4_3 0.19(2) 0.15(2) 0.20(2) -0.089(17) 0.044(17) 0.011(19)

loop_
_atom_type_symbol
_atom_type_description
_atom_type_scat_dispersion_real
_atom_type_scat_dispersion_imag
_atom_type_scat_source
C C 0.0033 0.0016 'International Tables Vol C Tables 4.2.6.8 and 6.1.1.4'
H H 0.0000 0.0000 'International Tables Vol C Tables 4.2.6.8 and 6.1.1.4'
B B 0.0013 0.0007 'International Tables Vol C Tables 4.2.6.8 and 6.1.1.4'
N N 0.0061 0.0033 'International Tables Vol C Tables 4.2.6.8 and 6.1.1.4'
Y Y -2.7962 3.5667 'International Tables Vol C Tables 4.2.6.8 and 6.1.1.4'
O O 0.0106 0.0060 'International Tables Vol C Tables 4.2.6.8 and 6.1.1.4'

loop_
_geom_angle_atom_site_label_1
_geom_angle_atom_site_label_2
_geom_angle_atom_site_label_3
_geom_angle
_geom_angle_site_symmetry_1
_geom_angle_site_symmetry_3
_geom_angle_publ_flag
N2 C1 C2 108.0(15) . . ?
N2 C1 C4 125.2(14) . . ?
C2 C1 C4 126.4(14) . . ?
C3 C2 C1 106.3(16) . . ?
N1 C3 C2 109.1(15) . . ?
N1 C3 C8 122.5(16) . . ?
C2 C3 C8 128.3(17) . . ?
C1 C4 C5 110.3(14) . . ?
C1 C4 C7 111.1(14) . . ?
C5 C4 C7 108.8(14) . . ?
C1 C4 C6 108.9(14) . . ?
C5 C4 C6 109.1(15) . . ?
C7 C4 C6 108.5(14) . . ?
N4 C9 C10 110.6(17) . . ?
N4 C9 C12 122.0(16) . . ?
C10 C9 C12 127.4(17) . . ?
C11 C10 C9 106.1(17) . . ?
C10 C11 N3 108.4(16) . . ?
C10 C11 C16 130.2(17) . . ?
N3 C11 C16 121.2(17) . . ?
C13 C12 C15 116(3) . . ?
C13 C12 C9 111(2) . . ?
C14A C12 C9 117(2) . . ?
C15 C12 C9 103(2) . . ?
C14A C12 C15A 119(3) . . ?
C9 C12 C15A 113(2) . . ?
C13 C12 C14 113(2) . . ?
C15 C12 C14 109(2) . . ?
C9 C12 C14 103.2(19) . . ?
C14A C12 C13A 102(3) . . ?
C9 C12 C13A 110.7(19) . . ?
C15A C12 C13A 90(3) . . ?
N6 C17 C18 112(2) . . ?
N6 C17 C20 124(2) . . ?
C18 C17 C20 121(2) . . ?
N6 C17 C20A 116(2) . . ?
C18 C17 C20A 129(2) . . ?
C17 C18 C19 105.8(18) . . ?
C18 C19 N5 109.2(17) . . ?
C18 C19 C24 132(2) . . ?
N5 C19 C24 118(2) . . ?
C18 C19 C24A 126(2) . . ?
N5 C19 C24A 120(2) . . ?
N8 C37 C38 120.0(17) . . ?
N8 C37 Y1 72.2(9) . . ?
C38 C37 Y1 167.8(15) . . ?
C39 C38 C37 124(2) . . ?
C38 C39 N9 126(2) . . ?
C38 C39 C40 115.7(19) . . ?
N9 C39 C40 118.2(17) . . ?
C41 C40 C39 119.8(18) . . ?
N8 C41 C40 121(2) . . ?
C48A C49 C50 99(3) . . ?
C48 C49 C50 99(3) . . ?
C51A C50 C49 103(3) . . ?
C49 C50 C51 104(3) . . ?
N3 B1 N5 115.3(15) . . ?
N3 B1 N1 108.9(14) . . ?
N5 B1 N1 109.4(14) . . ?
C3 N1 N2 109.5(13) . . ?
C3 N1 B1 129.0(15) . . ?
N2 N1 B1 121.5(14) . . ?
C1 N2 N1 107.1(12) . . ?
C1 N2 Y1 140.9(10) . . ?
N1 N2 Y1 111.9(9) . . ?
N4 N3 C11 107.2(14) . . ?
N4 N3 B1 122.3(14) . . ?
C11 N3 B1 129.7(15) . . ?
C9 N4 N3 107.7(14) . . ?
C9 N4 Y1 138.5(13) . . ?
N3 N4 Y1 112.8(10) . . ?
C19 N5 N6 107.2(14) . . ?
C19 N5 B1 127.0(16) . . ?
N6 N5 B1 123.7(13) . . ?
C17 N6 N5 105.5(15) . . ?
C17 N6 Y1 138.3(12) . . ?
N5 N6 Y1 105.8(9) . . ?
C41 N8 C37 119.4(16) . . ?
C41 N8 Y1 166.0(14) . . ?
C37 N8 Y1 74.5(10) . . ?
C39 N9 C43 119.1(17) . . ?
C39 N9 C42 121(2) . . ?
C43 N9 C42 119.5(19) . . ?
N7A Y1 N8 93.9(8) . . ?
N7 Y1 N8 99.5(9) . . ?
N7A Y1 C37 93.3(9) . . ?
N7 Y1 C37 108.6(10) . . ?
N8 Y1 C37 33.3(6) . . ?
N7A Y1 N6 99.7(9) . . ?
N7 Y1 N6 79.6(11) . . ?
N8 Y1 N6 103.4(5) . . ?
C37 Y1 N6 135.9(5) . . ?
N7A Y1 N4 91.2(8) . . ?
N7 Y1 N4 92.3(9) . . ?
N8 Y1 N4 158.7(5) . . ?
C37 Y1 N4 125.8(6) . . ?
N6 Y1 N4 96.1(5) . . ?
N7A Y1 N2 161.7(7) . . ?
N7 Y1 N2 147.2(10) . . ?
N8 Y1 N2 104.1(5) . . ?
C37 Y1 N2 103.7(5) . . ?
N6 Y1 N2 72.9(5) . . ?
N4 Y1 N2 73.3(4) . . ?
C51 O1 C48 112(4) . . ?
C51A O1 C48A 102(4) . . ?
C25 N7 Y1 144(3) . . ?
C21 C20 C22 112(4) . . ?
C21 C20 C23 108(4) . . ?
C22 C20 C23 115(4) . . ?
C21 C20 C17 114(3) . . ?
C22 C20 C17 108(3) . . ?
C23 C20 C17 100(3) . . ?
C26 C25 C30 120.0 . . ?
C26 C25 N7 143(2) . . ?
C30 C25 N7 95(2) . . ?
C25 C26 C27 120.0 . . ?
C25 C26 C31 127(2) . . ?
C27 C26 C31 108(2) . . ?
C28 C27 C26 120.0 . . ?
C27 C28 C29 120.0 . . ?
C30 C29 C28 120.0 . . ?
C29 C30 C25 120.0 . . ?
C29 C30 C34 118(2) . . ?
C25 C30 C34 122(2) . . ?
C33 C31 C32 99(3) . . ?
C33 C31 C26 79(2) . . ?
C32 C31 C26 107(3) . . ?
C36 C34 C30 110(3) . . ?
C36 C34 C35 112(4) . . ?
C30 C34 C35 106(4) . . ?
C49 C48 O1 105(5) . . ?
O1 C51 C50 105(5) . . ?
C25A N7A Y1 158(2) . . ?
C21A C20A C22A 113(4) . . ?
C21A C20A C23A 108(4) . . ?
C22A C20A C23A 107(4) . . ?
C21A C20A C17 108(4) . . ?
C22A C20A C17 105(3) . . ?
C23A C20A C17 114(3) . . ?
N7A C25A C26A 95(2) . . ?
N7A C25A C30A 144(2) . . ?
C26A C25A C30A 120.0 . . ?
C31A C26A C25A 149(2) . . ?
C31A C26A C27A 89(2) . . ?
C25A C26A C27A 120.0 . . ?
C28A C27A C26A 120.0 . . ?
C28A C27A C31A 161.9(14) . . ?
C26A C27A C31A 43.3(14) . . ?
C29A C28A C27A 120.0 . . ?
C28A C29A C30A 120.0 . . ?
C29A C30A C25A 120.0 . . ?
C29A C30A C34A 119(2) . . ?
C25A C30A C34A 121(2) . . ?
C26A C31A C32A 133(3) . . ?
C26A C31A C33A 112(3) . . ?
C32A C31A C33A 105(3) . . ?
C26A C31A C27A 47.3(13) . . ?
C32A C31A C27A 124(2) . . ?
C33A C31A C27A 126(2) . . ?
C30A C34A C35A 111(3) . . ?
C30A C34A C36A 113(3) . . ?
C35A C34A C36A 110(3) . . ?
C49 C48A O1 105(5) . . ?
O1 C51A C50 110(5) . . ?
C1_1 O1_1 C4_1 108(3) . . ?
C2_1 C1_1 O1_1 104(2) . . ?
C3_1 C2_1 C1_1 106(2) . . ?
C2_1 C3_1 C4_1 105(3) . . ?
C3_1 C4_1 O1_1 98(2) . . ?
C4_2 O1_2 C1_2 113(2) . . ?
C2_2 C1_2 O1_2 102(2) . . ?
C3_2 C2_2 C1_2 108(2) . . ?
C4_2 C3_2 C2_2 109(2) . . ?
C3_2 C4_2 O1_2 102(2) . . ?
C1_3 O1_3 C4_3 110(3) . . ?
C2_3 C1_3 O1_3 99(2) . . ?
C3_3 C2_3 C1_3 112(2) . . ?
C2_3 C3_3 C4_3 109(2) . . ?
C3_3 C4_3 O1_3 102(2) . . ?

loop_
_geom_bond_atom_site_label_1
_geom_bond_atom_site_label_2
_geom_bond_distance
_geom_bond_site_symmetry_2
_geom_bond_publ_flag
C1 N2 1.356(19) . ?
C1 C2 1.41(2) . ?
C1 C4 1.50(2) . ?
C2 C3 1.38(2) . ?
C3 N1 1.32(2) . ?
C3 C8 1.52(3) . ?
C4 C5 1.52(2) . ?
C4 C7 1.54(2) . ?
C4 C6 1.58(2) . ?
C9 N4 1.32(2) . ?
C9 C10 1.37(3) . ?
C9 C12 1.56(3) . ?
C10 C11 1.35(3) . ?
C11 N3 1.38(2) . ?
C11 C16 1.52(3) . ?
C12 C13 1.39(4) . ?
C12 C14A 1.44(4) . ?
C12 C15 1.50(4) . ?
C12 C15A 1.58(5) . ?
C12 C14 1.62(4) . ?
C12 C13A 1.77(5) . ?
C17 N6 1.33(2) . ?
C17 C18 1.34(3) . ?
C17 C20 1.61(5) . ?
C17 C20A 1.67(6) . ?
C18 C19 1.35(3) . ?
C19 N5 1.36(2) . ?
C19 C24 1.53(4) . ?
C19 C24A 1.66(5) . ?
C37 N8 1.35(2) . ?
C37 C38 1.37(3) . ?
C37 Y1 2.376(18) . ?
C38 C39 1.33(3) . ?
C39 N9 1.39(3) . ?
C39 C40 1.43(3) . ?
C40 C41 1.39(3) . ?
C41 N8 1.34(2) . ?
C42 N9 1.45(3) . ?
C43 N9 1.41(3) . ?
C49 C48A 1.35(6) . ?
C49 C48 1.45(7) . ?
C49 C50 1.49(4) . ?
C50 C51A 1.46(7) . ?
C50 C51 1.59(7) . ?
B1 N3 1.53(2) . ?
B1 N5 1.54(2) . ?
B1 N1 1.56(2) . ?
N1 N2 1.394(18) . ?
N2 Y1 2.561(13) . ?
N3 N4 1.37(2) . ?
N4 Y1 2.457(14) . ?
N5 N6 1.385(19) . ?
N6 Y1 2.425(14) . ?
N8 Y1 2.347(14) . ?
Y1 N7A 2.23(3) . ?
Y1 N7 2.26(3) . ?
O1 C51 1.27(7) . ?
O1 C51A 1.32(7) . ?
O1 C48 1.47(6) . ?
O1 C48A 1.57(7) . ?
N7 C25 1.55(4) . ?
C20 C21 1.45(6) . ?
C20 C22 1.50(5) . ?
C20 C23 1.53(6) . ?
C25 C26 1.3900 . ?
C25 C30 1.3900 . ?
C26 C27 1.3900 . ?
C26 C31 1.59(3) . ?
C27 C28 1.3900 . ?
C28 C29 1.3900 . ?
C29 C30 1.3900 . ?
C30 C34 1.57(4) . ?
C31 C33 1.53(3) . ?
C31 C32 1.58(3) . ?
C34 C36 1.56(6) . ?
C34 C35 1.66(6) . ?
N7A C25A 1.35(3) . ?
C20A C21A 1.42(7) . ?
C20A C22A 1.51(6) . ?
C20A C23A 1.54(7) . ?
C25A C26A 1.3900 . ?
C25A C30A 1.3900 . ?
C26A C31A 1.30(4) . ?
C26A C27A 1.3900 . ?
C27A C28A 1.3900 . ?
C27A C31A 1.89(4) . ?
C28A C29A 1.3900 . ?
C29A C30A 1.3900 . ?
C30A C34A 1.51(4) . ?
C31A C32A 1.50(3) . ?
C31A C33A 1.58(3) . ?
C34A C35A 1.52(5) . ?
C34A C36A 1.60(5) . ?
O1_1 C1_1 1.42(3) . ?
O1_1 C4_1 1.46(3) . ?
C1_1 C2_1 1.41(3) . ?
C2_1 C3_1 1.41(3) . ?
C3_1 C4_1 1.41(3) . ?
O1_2 C4_2 1.42(3) . ?
O1_2 C1_2 1.42(3) . ?
C1_2 C2_2 1.42(3) . ?
C2_2 C3_2 1.41(3) . ?
C3_2 C4_2 1.39(3) . ?
O1_3 C1_3 1.42(3) . ?
O1_3 C4_3 1.45(3) . ?
C1_3 C2_3 1.40(2) . ?
C2_3 C3_3 1.37(2) . ?
C3_3 C4_3 1.40(3) . ?
